data_2014826
loop_
_publ_author_name
'Boechat, Nubia'
'Maciel, Lindalva C.'
'Wardell, Solange M. S. V.'
'Skakle, Janet M. S.'
'Howie, R. Alan'

_publ_section_title
;
 2-(2-Acetylamino-5-chlorophenyl)-2,2-difluoroethanoic acid and
 2-(2-acetylamino-5-methylphenyl)-2,2-difluoroethanoic acid, and
 2-(2-acetylaminophenyl)-2,2-difluoro-<i>N</i>-phenylacetamide and
 2-(2-acetylaminophenyl)-<i>N</i>-(4-chlorophenyl)-2,2-difluoroacetamide:
 examples of variation in molecular packing and hydrogen-bonding motif
 induced by substituent change
;
_journal_issue 5
_journal_name_full 'Acta Crystallographica Section C'
_journal_page_first o270
_journal_page_last o275
_journal_paper_doi 10.1107/S0108270105007547
_journal_volume 61
_journal_year 2005
_chemical_formula_iupac 'C10 H8 Cl F2 N O3'
_chemical_formula_moiety 'C10 H8 Cl F2 N O3'
_chemical_formula_sum 'C10 H8 Cl F2 N O3'
_chemical_formula_weight 263.62
_chemical_melting_point .438E-305
_chemical_name_systematic
;
2-(2-Acetylamino-5-chlorophenyl)-2,2-difluoroethanoic acid
;
_space_group_IT_number 14
_symmetry_cell_setting monoclinic
_symmetry_space_group_name_Hall '-P 2ybc'
_symmetry_space_group_name_H-M 'P 1 21/c 1'
_atom_sites_solution_hydrogens mixed
_atom_sites_solution_primary direct
_atom_sites_solution_secondary difmap
_cell_angle_alpha 90.00
_cell_angle_beta 107.334(2)
_cell_angle_gamma 90.00
_cell_formula_units_Z 4
_cell_length_a 11.5493(6)
_cell_length_b 11.6207(6)
_cell_length_c 8.5251(4)
_cell_measurement_reflns_used 2529
_cell_measurement_temperature 120(2)
_cell_measurement_theta_max 27.48
_cell_measurement_theta_min 2.91
_cell_volume 1092.20(10)
_computing_cell_refinement 'DENZO (Otwinowski & Minor, 1997) and COLLECT'
_computing_data_collection 'COLLECT (Nonius, 1998)'
_computing_data_reduction 'DENZO and COLLECT'
_computing_molecular_graphics 'ORTEP-3 for Windows (Farrugia, 1997)'
_computing_publication_material 'SHELXL97 and PLATON (Spek, 2003)'
_computing_structure_refinement 'SHELXL97 (Sheldrick, 1997)'
_computing_structure_solution 'SHELXS97 (Sheldrick, 1997)'
_diffrn_ambient_temperature 120(2)
_diffrn_detector_area_resol_mean 9.091
_diffrn_measured_fraction_theta_full 0.989
_diffrn_measured_fraction_theta_max 0.989
_diffrn_measurement_device_type 'Bruker-Nonius KappaCCD area-detector'
_diffrn_measurement_method '\f and \w'
_diffrn_radiation_monochromator graphite
_diffrn_radiation_source 'Bruker-Nonius FR591 rotating anode'
_diffrn_radiation_type MoK\a
_diffrn_radiation_wavelength 0.71073
_diffrn_reflns_av_R_equivalents 0.0000
_diffrn_reflns_av_sigmaI/netI 0.1658
_diffrn_reflns_limit_h_max 14
_diffrn_reflns_limit_h_min -14
_diffrn_reflns_limit_k_max 15
_diffrn_reflns_limit_k_min -15
_diffrn_reflns_limit_l_max 10
_diffrn_reflns_limit_l_min -10
_diffrn_reflns_number 13369
_diffrn_reflns_theta_full 27.50
_diffrn_reflns_theta_max 27.50
_diffrn_reflns_theta_min 4.80
_diffrn_standards_decay_% 0
_diffrn_standards_number 0
_exptl_absorpt_coefficient_mu 0.373
_exptl_absorpt_correction_type none
_exptl_crystal_colour colourless
_exptl_crystal_density_diffrn 1.603
_exptl_crystal_density_meas ?
_exptl_crystal_density_method 'not measured'
_exptl_crystal_description plate
_exptl_crystal_F_000 536
_exptl_crystal_size_max 0.60
_exptl_crystal_size_mid 0.25
_exptl_crystal_size_min 0.05
_refine_diff_density_max 1.281
_refine_diff_density_min -0.716
_refine_ls_extinction_method none
_refine_ls_goodness_of_fit_ref 1.569
_refine_ls_hydrogen_treatment mixed
_refine_ls_matrix_type full
_refine_ls_number_parameters 160
_refine_ls_number_reflns 13369
_refine_ls_number_restraints 0
_refine_ls_restrained_S_all 1.569
_refine_ls_R_factor_all 0.2354
_refine_ls_R_factor_gt 0.1206
_refine_ls_shift/su_max 0.000
_refine_ls_shift/su_mean 0.000
_refine_ls_structure_factor_coef Fsqd
_refine_ls_weighting_details 'calc w = 1/[\s^2^(Fo^2^)+(0.1P)^2^] where P=(Fo^2^+2Fc^2^)/3'
_refine_ls_weighting_scheme calc
_refine_ls_wR_factor_gt 0.2782
_refine_ls_wR_factor_ref 0.3299
_reflns_number_gt 6202
_reflns_number_total 13369
_reflns_threshold_expression I>2\s(I)
_cod_data_source_file gd1371.cif
_cod_data_source_block I
_cod_depositor_comments
;
The following automatic conversions were performed:

'_exptl_crystal_density_meas' value 'not measured' was changed to '?'
- the value is perceived as not measured.

Automatic conversion script
Id: cif_fix_values 3008 2015-01-20 13:52:24Z robertas 

The following automatic conversions were performed:

'_atom_sites_solution_hydrogens' value 'geom and difmap' was changed
to 'mixed'.

Automatic conversion script
Id: cif_fix_values 6452 2018-10-05 10:23:21Z andrius 
;
_cod_original_sg_symbol_H-M 'P 21/c'
_cod_database_code 2014826
_cod_database_fobs_code 2014826

loop_
_symmetry_equiv_pos_as_xyz
'x, y, z'
'x, -y+1/2, z+1/2'
'-x, -y, -z'
'-x, y-1/2, -z-1/2'

loop_
_atom_site_label
_atom_site_fract_x
_atom_site_fract_y
_atom_site_fract_z
_atom_site_U_iso_or_equiv
_atom_site_adp_type
_atom_site_calc_flag
_atom_site_refinement_flags
_atom_site_occupancy
_atom_site_disorder_assembly
_atom_site_disorder_group
_atom_site_type_symbol
Cl1 1.05440(11) 0.17531(11) 0.70294(14) 0.0452(4) Uani d . 1 . . Cl
C1 0.7870(4) 0.3601(4) 0.4051(5) 0.0192(11) Uani d . 1 . . C
C2 0.7120(4) 0.2735(4) 0.3117(5) 0.0193(11) Uani d . 1 . . C
C3 0.7452(4) 0.1612(4) 0.3365(5) 0.0257(11) Uani d . 1 . . C
H3 0.6949 0.1035 0.2713 0.031 Uiso calc R 1 . . H
C4 0.8515(4) 0.1290(4) 0.4556(6) 0.0330(13) Uani d . 1 . . C
H4 0.8749 0.0505 0.4713 0.040 Uiso calc R 1 . . H
C5 0.9213(4) 0.2132(4) 0.5493(5) 0.0317(13) Uani d . 1 . . C
C6 0.8909(4) 0.3291(4) 0.5251(5) 0.0251(11) Uani d . 1 . . C
H6 0.9415 0.3862 0.5910 0.030 Uiso calc R 1 . . H
C7 0.7621(4) 0.4866(4) 0.3629(5) 0.0215(11) Uani d . 1 . . C
F1 0.7533(2) 0.50308(19) 0.2005(3) 0.0304(7) Uani d . 1 . . F
F2 0.8608(2) 0.54914(19) 0.4463(3) 0.0336(7) Uani d . 1 . . F
C8 0.6517(4) 0.5441(4) 0.3930(6) 0.0213(11) Uani d . 1 . . C
O1 0.5668(3) 0.5789(2) 0.2840(3) 0.0293(8) Uani d . 1 . . O
O2 0.6673(3) 0.5516(2) 0.5537(3) 0.0254(8) Uani d . 1 . . O
H2 0.6090 0.5878 0.5700 0.031 Uiso calc R 1 . . H
N1 0.6000(3) 0.3016(3) 0.1902(4) 0.0209(9) Uani d . 1 . . N
H1 0.592(3) 0.281(3) 0.088(4) 0.025 Uiso d . 1 . . H
C9 0.5021(4) 0.3301(3) 0.2337(5) 0.0188(10) Uani d . 1 . . C
O3 0.5064(2) 0.3392(2) 0.3814(3) 0.0191(7) Uani d . 1 . . O
C10 0.3867(4) 0.3528(4) 0.0963(5) 0.0290(12) Uani d . 1 . . C
H10A 0.3188 0.3135 0.1201 0.043 Uiso calc R 1 . . H
H10B 0.3957 0.3238 -0.0074 0.043 Uiso calc R 1 . . H
H10C 0.3709 0.4358 0.0871 0.043 Uiso calc R 1 . . H

loop_
_atom_site_aniso_label
_atom_site_aniso_U_11
_atom_site_aniso_U_22
_atom_site_aniso_U_33
_atom_site_aniso_U_12
_atom_site_aniso_U_13
_atom_site_aniso_U_23
Cl1 0.0282(8) 0.0615(10) 0.0437(9) 0.0163(7) 0.0072(7) 0.0181(7)
C1 0.013(2) 0.022(3) 0.028(3) 0.001(2) 0.015(2) 0.002(2)
C2 0.017(2) 0.029(3) 0.017(3) 0.004(2) 0.013(2) -0.002(2)
C3 0.029(3) 0.021(3) 0.032(3) -0.007(2) 0.018(3) -0.006(2)
C4 0.032(3) 0.034(3) 0.037(3) 0.008(3) 0.017(3) 0.006(3)
C5 0.024(3) 0.046(3) 0.033(3) 0.010(2) 0.020(3) 0.011(3)
C6 0.016(3) 0.038(3) 0.025(3) -0.001(2) 0.011(2) -0.001(2)
C7 0.016(3) 0.027(3) 0.023(3) -0.005(2) 0.007(2) -0.001(2)
F1 0.0365(17) 0.0349(17) 0.0269(16) 0.0015(13) 0.0202(14) 0.0004(12)
F2 0.0181(15) 0.0350(17) 0.0479(18) -0.0064(12) 0.0103(13) -0.0059(14)
C8 0.023(3) 0.019(3) 0.026(3) -0.009(2) 0.012(2) -0.001(2)
O1 0.0206(19) 0.034(2) 0.029(2) 0.0057(15) 0.0001(16) 0.0002(15)
O2 0.0205(19) 0.036(2) 0.0203(19) 0.0103(15) 0.0062(16) -0.0004(16)
N1 0.021(2) 0.030(2) 0.013(2) 0.0001(18) 0.007(2) -0.0043(18)
C9 0.019(3) 0.016(2) 0.022(3) -0.006(2) 0.007(2) -0.003(2)
O3 0.0184(17) 0.0284(18) 0.0111(16) 0.0021(14) 0.0054(14) -0.0027(15)
C10 0.025(3) 0.034(3) 0.025(3) 0.002(2) 0.003(2) -0.005(2)

loop_
_atom_type_symbol
_atom_type_description
_atom_type_scat_dispersion_real
_atom_type_scat_dispersion_imag
_atom_type_scat_source
C C 0.0033 0.0016 'International Tables Vol C Tables 4.2.6.8 and 6.1.1.4'
H H 0.0000 0.0000 'International Tables Vol C Tables 4.2.6.8 and 6.1.1.4'
Cl Cl 0.1484 0.1585 'International Tables Vol C Tables 4.2.6.8 and 6.1.1.4'
F F 0.0171 0.0103 'International Tables Vol C Tables 4.2.6.8 and 6.1.1.4'
N N 0.0061 0.0033 'International Tables Vol C Tables 4.2.6.8 and 6.1.1.4'
O O 0.0106 0.0060 'International Tables Vol C Tables 4.2.6.8 and 6.1.1.4'

loop_
_geom_angle_atom_site_label_1
_geom_angle_atom_site_label_2
_geom_angle_atom_site_label_3
_geom_angle
C6 C1 C2 119.2(4)
C6 C1 C7 119.4(4)
C2 C1 C7 121.1(4)
C3 C2 C1 120.0(4)
C3 C2 N1 119.0(4)
C1 C2 N1 121.0(4)
C2 C3 C4 121.2(4)
C2 C3 H3 119.4
C4 C3 H3 119.4
C5 C4 C3 118.3(4)
C5 C4 H4 120.9
C3 C4 H4 120.9
C4 C5 C6 121.9(4)
C4 C5 Cl1 119.4(4)
C6 C5 Cl1 118.7(4)
C1 C6 C5 119.3(4)
C1 C6 H6 120.3
C5 C6 H6 120.3
F2 C7 F1 104.6(3)
F2 C7 C1 108.9(3)
F1 C7 C1 109.0(3)
F2 C7 C8 106.8(3)
F1 C7 C8 107.1(3)
C1 C7 C8 119.5(4)
O1 C8 O2 127.1(4)
O1 C8 C7 123.1(4)
O2 C8 C7 109.7(4)
C8 O2 H2 109.5
C9 N1 C2 120.9(4)
C9 N1 H1 119(3)
C2 N1 H1 117(3)
O3 C9 N1 121.2(4)
O3 C9 C10 121.8(4)
N1 C9 C10 116.9(4)
C9 C10 H10A 109.5
C9 C10 H10B 109.5
H10A C10 H10B 109.5
C9 C10 H10C 109.5
H10A C10 H10C 109.5
H10B C10 H10C 109.5

loop_
_geom_bond_atom_site_label_1
_geom_bond_atom_site_label_2
_geom_bond_site_symmetry_2
_geom_bond_distance
_geom_bond_publ_flag
Cl1 C5 . 1.753(4) ?
C1 C6 . 1.373(5) ?
C1 C2 . 1.410(5) ?
C1 C7 . 1.520(5) ?
C2 C3 . 1.359(5) ?
C2 N1 . 1.433(5) ?
C3 C4 . 1.391(5) ?
C3 H3 . 0.9500 ?
C4 C5 . 1.364(6) ?
C4 H4 . 0.9500 ?
C5 C6 . 1.391(6) ?
C6 H6 . 0.9500 ?
C7 F2 . 1.360(4) ?
C7 F1 . 1.371(4) ?
C7 C8 . 1.528(6) ?
C8 O1 . 1.202(5) ?
C8 O2 . 1.330(4) ?
O2 H2 . 0.8400 ?
N1 C9 . 1.333(5) ?
N1 H1 . 0.88(4) ?
C9 O3 . 1.250(4) ?
C9 C10 . 1.512(5) ?
C10 H10A . 0.9800 ?
C10 H10B . 0.9800 ?
C10 H10C . 0.9800 ?

loop_
_geom_hbond_atom_site_label_D
_geom_hbond_atom_site_label_H
_geom_hbond_atom_site_label_A
_geom_hbond_site_symmetry_A
_geom_hbond_distance_DH
_geom_hbond_distance_HA
_geom_hbond_distance_DA
_geom_hbond_angle_DHA
_geom_hbond_publ_flag
O2 H2 O3 3_666 0.84 1.73 2.570(4) 176 y
N1 H1 O3 2_554 0.88(4) 2.23(4) 3.014(4) 148(3) y

loop_
_geom_torsion_atom_site_label_1
_geom_torsion_atom_site_label_2
_geom_torsion_atom_site_label_3
_geom_torsion_atom_site_label_4
_geom_torsion
C6 C1 C2 C3 -2.6(6)
C7 C1 C2 C3 170.7(4)
C6 C1 C2 N1 177.2(4)
C7 C1 C2 N1 -9.5(6)
C1 C2 C3 C4 1.4(6)
N1 C2 C3 C4 -178.4(4)
C2 C3 C4 C5 0.9(7)
C3 C4 C5 C6 -2.1(7)
C3 C4 C5 Cl1 178.9(3)
C2 C1 C6 C5 1.5(6)
C7 C1 C6 C5 -171.9(4)
C4 C5 C6 C1 0.8(6)
Cl1 C5 C6 C1 179.9(3)
C6 C1 C7 F2 6.8(5)
C2 C1 C7 F2 -166.6(4)
C6 C1 C7 F1 120.2(4)
C2 C1 C7 F1 -53.1(5)
C6 C1 C7 C8 -116.3(5)
C2 C1 C7 C8 70.4(5)
F2 C7 C8 O1 122.4(4)
F1 C7 C8 O1 10.8(6)
C1 C7 C8 O1 -113.6(5)
F2 C7 C8 O2 -55.8(4)
F1 C7 C8 O2 -167.4(3)
C1 C7 C8 O2 68.2(5)
C3 C2 N1 C9 103.1(5)
C1 C2 N1 C9 -76.7(5)
C2 N1 C9 O3 3.9(6)
C2 N1 C9 C10 -177.1(3)

loop_
_cod_related_entry_id
_cod_related_entry_database
_cod_related_entry_code
1 ChemSpider 21133873
